data_7229494
loop_
_publ_author_name
'Kawazu, Yutaro'
'Hoke, Hiroshi'
'Yamada, Yasunori'
'Umecky, Tatsuya'
'Ozutsumi , Kazuhiko'
'Takamuku, Toshiyuki'

_publ_section_title
;
 Complex Formation of Nickel(II) with Dimethyl Sulfoxide, Methanol, and
 Acetonitrile in TFSA&#x2212;--based Ionic Liquid of [C2mim][TFSA]
;
_journal_name_full 'Physical Chemistry Chemical Physics'
_journal_paper_doi 10.1039/C7CP06469A
_journal_year 2017
_chemical_formula_moiety 'C16 H36 Co F12 N2 O14 S10'
_chemical_formula_sum 'C16 H36 Co F12 N2 O14 S10'
_chemical_formula_weight 1087.98
_space_group_crystal_system triclinic
_space_group_IT_number 2
_space_group_name_Hall '-P 1'
_space_group_name_H-M_alt 'P -1'
_symmetry_space_group_name_Hall '-P 1'
_symmetry_space_group_name_H-M 'P -1'
_atom_sites_solution_hydrogens geom
_atom_sites_solution_primary direct
_atom_sites_solution_secondary difmap
_audit_update_record
;
2015-09-24 deposited with the CCDC.
2017-11-03 downloaded from the CCDC.
;
_cell_angle_alpha 111.339(2)
_cell_angle_beta 98.4886(16)
_cell_angle_gamma 100.274(2)
_cell_formula_units_Z 1
_cell_length_a 8.3510(16)
_cell_length_b 11.615(2)
_cell_length_c 12.237(3)
_cell_measurement_reflns_used 3685
_cell_measurement_temperature 113
_cell_measurement_theta_max 27.47
_cell_measurement_theta_min 3.23
_cell_volume 1058.2(4)
_computing_cell_refinement CrystalClear
_computing_data_collection 'CrystalClear (Rigaku Inc., 2008)'
_computing_data_reduction CrystalClear
_computing_molecular_graphics 'CrystalStructure 4.1'
_computing_publication_material 'CrystalStructure 4.1 (Rigaku, 2014)'
_computing_structure_refinement 'SHELXL2013 (Sheldrick, 2008)'
_computing_structure_solution 'SIR2011 (Burla, et al., 2012)'
_diffrn_ambient_temperature 113
_diffrn_detector_area_resol_mean 14.222
_diffrn_measured_fraction_theta_full 0.997
_diffrn_measured_fraction_theta_max 0.997
_diffrn_measurement_device_type 'Rigaku Saturn724'
_diffrn_measurement_method \w
_diffrn_radiation_type 'Mo K\a'
_diffrn_radiation_wavelength 0.71075
_diffrn_reflns_av_R_equivalents 0.0317
_diffrn_reflns_Laue_measured_fraction_full 0.997
_diffrn_reflns_Laue_measured_fraction_max 0.997
_diffrn_reflns_limit_h_max 10
_diffrn_reflns_limit_h_min -10
_diffrn_reflns_limit_k_max 15
_diffrn_reflns_limit_k_min -15
_diffrn_reflns_limit_l_max 15
_diffrn_reflns_limit_l_min -15
_diffrn_reflns_number 25843
_diffrn_reflns_point_group_measured_fraction_full 0.997
_diffrn_reflns_point_group_measured_fraction_max 0.997
_diffrn_reflns_theta_full 25.242
_diffrn_reflns_theta_max 27.467
_diffrn_reflns_theta_min 3.235
_diffrn_standards_number 0
_exptl_absorpt_coefficient_mu 1.006
_exptl_absorpt_correction_T_max 0.834
_exptl_absorpt_correction_T_min 0.677
_exptl_absorpt_correction_type multi-scan
_exptl_absorpt_process_details 'REQAB (Rigaku, 1998)'
_exptl_crystal_colour purple
_exptl_crystal_density_diffrn 1.707
_exptl_crystal_density_method 'not measured'
_exptl_crystal_description prism
_exptl_crystal_F_000 553.00
_exptl_crystal_size_max 0.230
_exptl_crystal_size_mid 0.230
_exptl_crystal_size_min 0.180
_refine_diff_density_max 0.36
_refine_diff_density_min -0.39
_refine_ls_extinction_method none
_refine_ls_goodness_of_fit_ref 1.090
_refine_ls_hydrogen_treatment constr
_refine_ls_number_parameters 250
_refine_ls_number_reflns 4822
_refine_ls_number_restraints 0
_refine_ls_R_factor_all 0.0256
_refine_ls_R_factor_gt 0.0228
_refine_ls_shift/su_max 0.000
_refine_ls_structure_factor_coef Fsqd
_refine_ls_weighting_details 'w = 1/[\s^2^(Fo^2^)+(0.0376P)^2^+0.0832P] where P=(Fo^2^+2Fc^2^)/3'
_refine_ls_weighting_scheme calc
_refine_ls_wR_factor_gt 0.0672
_refine_ls_wR_factor_ref 0.0681
_reflns_number_gt 4159
_reflns_number_total 4822
_reflns_threshold_expression F^2^>2.0\s(F^2^)
_cod_data_source_file c7cp06469a2.cif
_cod_data_source_block 141205a
_cod_original_cell_volume 1058.3(4)
_cod_database_code 7229494
_shelxl_res_file
;
TITL 141205a
CELL  0.71075 8.35100 11.61530 12.23740 111.33910 98.48860 100.27440
ZERR  1 0.00160 0.00240 0.00250 0.00220 0.00160 0.00240
LATT 1
SFAC C H N O F S CO
UNIT 16 36 2 14 12 10 1
L.S. 10
FMAP 2
PLAN -25
WPDB -2
HTAB
BOND $H
CONF
LIST 4
TEMP -159.8
ACTA
SIZE 0.180 0.230 0.230
WGHT    0.037600    0.083200
FVAR       0.73913
CO1   7    0.500000    0.000000    0.500000    10.50000    0.01265    0.01355 =
         0.01243    0.00555    0.00141    0.00203
S1    6    0.586670   -0.014697    0.257716    11.00000    0.01367    0.01745 =
         0.01447    0.00687    0.00270    0.00328
S2    6    0.190792    0.066174    0.385723    11.00000    0.01480    0.02227 =
         0.01789    0.01042    0.00415    0.00627
S3    6    0.276793   -0.284685    0.410463    11.00000    0.02395    0.01726 =
         0.02273    0.00808   -0.00355   -0.00194
S4    6   -0.086098    0.233653    0.121604    11.00000    0.01681    0.01519 =
         0.02142    0.00585    0.00188    0.00486
S5    6   -0.221311    0.438711    0.214225    11.00000    0.02633    0.01741 =
         0.02188    0.00669    0.00707    0.00936
F1    5    0.150384    0.126800    0.063539    11.00000    0.03115    0.02654 =
         0.04889    0.01088    0.01649    0.01571
F2    5    0.226655    0.286723    0.236143    11.00000    0.02180    0.04398 =
         0.03487    0.01404   -0.00282    0.00983
F3    5    0.195535    0.318832    0.072911    11.00000    0.03781    0.03516 =
         0.04780    0.02402    0.02153    0.00656
F4    5   -0.236683    0.436110   -0.002142    11.00000    0.07914    0.04293 =
         0.02989    0.02175    0.00866    0.02016
F5    5   -0.067563    0.601773    0.138985    11.00000    0.06551    0.04026 =
         0.07243    0.03308    0.01573   -0.00686
F6    5   -0.331879    0.580364    0.114845    11.00000    0.08365    0.05549 =
         0.08314    0.04644    0.02817    0.05062
O1    4    0.461735   -0.076020    0.312969    11.00000    0.01724    0.01698 =
         0.01455    0.00701    0.00375    0.00096
O2    4    0.422351   -0.180443    0.503141    11.00000    0.02146    0.01455 =
         0.01722    0.00603   -0.00104   -0.00066
O3    4    0.253668    0.017514    0.480255    11.00000    0.01634    0.02630 =
         0.01883    0.01352    0.00382    0.00639
O4    4   -0.130083    0.147178    0.177353    11.00000    0.02879    0.02939 =
         0.05082    0.02527    0.01665    0.00917
O5    4   -0.165769    0.194271   -0.002253    11.00000    0.03181    0.02757 =
         0.02318    0.00025   -0.00554    0.01114
O6    4   -0.187353    0.542420    0.329349    11.00000    0.05369    0.02845 =
         0.02729    0.00107    0.01171    0.01918
O7    4   -0.380732    0.348671    0.168925    11.00000    0.02513    0.02613 =
         0.04611    0.01525    0.01317    0.00860
N1    3   -0.067027    0.378070    0.205618    11.00000    0.02338    0.01895 =
         0.02300    0.00140   -0.00156    0.00764
C1    1    0.583377   -0.142173    0.120953    11.00000    0.02609    0.02665 =
         0.02025    0.00697    0.00895    0.01046
AFIX  33
H1    2    0.660801   -0.111177    0.079018    11.00000   -1.20000
H2    2    0.617602   -0.210968    0.139013    11.00000   -1.20000
H3    2    0.469915   -0.174623    0.069462    11.00000   -1.20000
AFIX   0
C2    1    0.477463    0.073037    0.194021    11.00000    0.02036    0.02276 =
         0.02572    0.01516    0.00546    0.00711
AFIX  33
H4    2    0.550710    0.115182    0.156720    11.00000   -1.20000
H5    2    0.377727    0.014599    0.132729    11.00000   -1.20000
H6    2    0.443913    0.137563    0.257595    11.00000   -1.20000
AFIX   0
C3    1    0.037787   -0.066952    0.271344    11.00000    0.02901    0.02593 =
         0.02133    0.00501   -0.00260    0.00732
AFIX  33
H7    2   -0.008199   -0.042230    0.207203    11.00000   -1.20000
H8    2    0.089830   -0.137287    0.237728    11.00000   -1.20000
H9    2   -0.052423   -0.094557    0.306193    11.00000   -1.20000
AFIX   0
C4    1    0.055727    0.160464    0.449863    11.00000    0.02632    0.02495 =
         0.02444    0.00915    0.00758    0.01266
AFIX  33
H10   2    0.009969    0.195386    0.393867    11.00000   -1.20000
H11   2   -0.036063    0.107258    0.465025    11.00000   -1.20000
H12   2    0.118865    0.230695    0.526033    11.00000   -1.20000
AFIX   0
C5    1    0.228823   -0.394516    0.478103    11.00000    0.03330    0.02510 =
         0.03846    0.01693    0.00515   -0.00296
AFIX  33
H13   2    0.134795   -0.465981    0.423604    11.00000   -1.20000
H14   2    0.326712   -0.426788    0.493675    11.00000   -1.20000
H15   2    0.198505   -0.351353    0.554338    11.00000   -1.20000
AFIX   0
C6    1    0.366021   -0.376659    0.296858    11.00000    0.09319    0.02198 =
         0.03370   -0.00010    0.02919    0.00053
AFIX  33
H16   2    0.277572   -0.446270    0.233690    11.00000   -1.20000
H17   2    0.422942   -0.322175    0.261834    11.00000   -1.20000
H18   2    0.446910   -0.412413    0.332204    11.00000   -1.20000
AFIX   0
C7    1    0.135147    0.243966    0.124302    11.00000    0.02187    0.02132 =
         0.02713    0.01098    0.00771    0.00691
C8    1   -0.212711    0.518394    0.110138    11.00000    0.04273    0.02439 =
         0.03857    0.01703    0.00951    0.01233
HKLF 4
 
REM  141205a
REM R1 =  0.0228 for    4159 Fo > 4sig(Fo)  and  0.0256 for all    4822 data
REM    250 parameters refined using      0 restraints
 
END  
     
WGHT      0.0376      0.0832 

REM Instructions for potential hydrogen bonds
EQIV $1 -x+1, -y, -z
HTAB C1 F1_$1
EQIV $2 x+1, y-1, z
HTAB C1 F6_$2
EQIV $3 -x, -y, -z
HTAB C1 O5_$3
EQIV $4 x+1, y, z
HTAB C2 O4_$4
HTAB C2 O7_$4
HTAB C2 O5_$3
HTAB C2 S2
HTAB C4 O4
EQIV $5 -x, -y, -z+1
HTAB C4 O3_$5
EQIV $6 -x, -y+1, -z+1
HTAB C4 O6_$6
EQIV $7 x, y-1, z
HTAB C6 F3_$7
HTAB C6 O1

REM Highest difference peak  0.363,  deepest hole -0.391,  1-sigma level  0.054
Q1    1   0.0307  0.2405  0.1225  11.00000  0.05    0.36
Q2    1  -0.2160  0.4784  0.1618  11.00000  0.05    0.33
Q3    1  -0.1000  0.3626  0.2429  11.00000  0.05    0.25
Q4    1   0.4590 -0.3616  0.3270  11.00000  0.05    0.23
Q5    1  -0.1389  0.1733  0.1474  11.00000  0.05    0.23
Q6    1   0.6923  0.0222  0.2907  11.00000  0.05    0.22
Q7    1   0.5292  0.0355  0.2243  11.00000  0.05    0.22
Q8    1   0.5048 -0.1899  0.1032  11.00000  0.05    0.22
Q9    1   0.3885  0.0329  0.1822  11.00000  0.05    0.22
Q10   1   0.4993  0.0610  0.7156  11.00000  0.05    0.22
Q11   1   0.5407  0.0621  0.1200  11.00000  0.05    0.21
Q12   1   0.3418 -0.3158  0.2380  11.00000  0.05    0.21
Q13   1   0.2246  0.0374  0.4448  11.00000  0.05    0.21
Q14   1  -0.1490  0.4407  0.0275  11.00000  0.05    0.20
Q15   1   0.1309 -0.0987  0.2209  11.00000  0.05    0.20
Q16   1   0.6673 -0.1659  0.1527  11.00000  0.05    0.20
Q17   1  -0.2051  0.1847  0.0358  11.00000  0.05    0.20
Q18   1  -0.0006  0.5627  0.1601  11.00000  0.05    0.20
Q19   1  -0.3225  0.3946  0.2064  11.00000  0.05    0.20
Q20   1   0.1016 -0.0059  0.3291  11.00000  0.05    0.20
Q21   1  -0.1662  0.5803  0.2970  11.00000  0.05    0.20
Q22   1   0.5872 -0.0823  0.1837  11.00000  0.05    0.18
Q23   1  -0.0760  0.3483  0.1548  11.00000  0.05    0.18
Q24   1   0.1265  0.3514  0.0781  11.00000  0.05    0.18
Q25   1  -0.0967  0.2249  0.0161  11.00000  0.05    0.17
;

loop_
_symmetry_equiv_pos_site_id
_space_group_symop_operation_xyz
1 +X,+Y,+Z
2 -X,-Y,-Z

loop_
_atom_site_label
_atom_site_type_symbol
_atom_site_fract_x
_atom_site_fract_y
_atom_site_fract_z
_atom_site_U_iso_or_equiv
_atom_site_adp_type
_atom_site_occupancy
_atom_site_site_symmetry_multiplicity
_atom_site_calc_flag
_atom_site_refinement_flags
Co1 Co 0.5 0.0 0.5 0.01312(7) Uani 1 1 d .
S1 S 0.58667(4) -0.01470(3) 0.25772(3) 0.01521(8) Uani 1 2 d .
S2 S 0.19079(4) 0.06617(3) 0.38572(3) 0.01735(9) Uani 1 2 d .
S3 S 0.27679(5) -0.28469(4) 0.41046(3) 0.02329(10) Uani 1 2 d .
S4 S -0.08610(4) 0.23365(3) 0.12160(3) 0.01842(9) Uani 1 2 d .
S5 S -0.22131(5) 0.43871(3) 0.21423(3) 0.02153(9) Uani 1 2 d .
F1 F 0.15038(12) 0.12680(9) 0.06354(10) 0.0348(2) Uani 1 2 d .
F2 F 0.22665(12) 0.28672(10) 0.23614(9) 0.0349(2) Uani 1 2 d .
F3 F 0.19554(13) 0.31883(10) 0.07291(10) 0.0371(2) Uani 1 2 d .
F4 F -0.23668(17) 0.43611(11) -0.00214(10) 0.0483(3) Uani 1 2 d .
F5 F -0.06756(17) 0.60177(12) 0.13899(13) 0.0591(4) Uani 1 2 d .
F6 F -0.33188(18) 0.58036(12) 0.11485(13) 0.0630(4) Uani 1 2 d .
O1 O 0.46174(12) -0.07602(9) 0.31297(9) 0.0165(2) Uani 1 2 d .
O2 O 0.42235(13) -0.18044(9) 0.50314(9) 0.0192(2) Uani 1 2 d .
O3 O 0.25367(12) 0.01751(10) 0.48025(9) 0.0191(2) Uani 1 2 d .
O4 O -0.13008(15) 0.14718(11) 0.17735(12) 0.0325(3) Uani 1 2 d .
O5 O -0.16577(15) 0.19427(11) -0.00225(10) 0.0313(3) Uani 1 2 d .
O6 O -0.18735(17) 0.54242(12) 0.32935(11) 0.0380(3) Uani 1 2 d .
O7 O -0.38073(14) 0.34867(11) 0.16893(12) 0.0314(3) Uani 1 2 d .
N1 N -0.06703(16) 0.37807(12) 0.20562(12) 0.0243(3) Uani 1 2 d .
C1 C 0.5834(2) -0.14217(15) 0.12095(14) 0.0241(3) Uani 1 2 d .
C2 C 0.47746(19) 0.07304(14) 0.19402(14) 0.0211(3) Uani 1 2 d .
C3 C 0.0378(2) -0.06695(15) 0.27134(14) 0.0277(4) Uani 1 2 d .
C4 C 0.0557(2) 0.16046(15) 0.44986(14) 0.0244(3) Uani 1 2 d .
C5 C 0.2288(2) -0.39452(16) 0.47810(17) 0.0328(4) Uani 1 2 d .
C6 C 0.3660(3) -0.37666(18) 0.29686(18) 0.0533(6) Uani 1 2 d .
C7 C 0.13515(19) 0.24397(15) 0.12430(14) 0.0226(3) Uani 1 2 d .
C8 C -0.2127(2) 0.51839(16) 0.11014(17) 0.0334(4) Uani 1 2 d .
H1 H 0.6608 -0.11118 0.07902 0.0289 Uiso 1 2 calc R
H2 H 0.6176 -0.21097 0.13901 0.0289 Uiso 1 2 calc R
H3 H 0.46991 -0.17462 0.06946 0.0289 Uiso 1 2 calc R
H4 H 0.55071 0.11518 0.15672 0.0253 Uiso 1 2 calc R
H5 H 0.37773 0.0146 0.13273 0.0253 Uiso 1 2 calc R
H6 H 0.44391 0.13756 0.2576 0.0253 Uiso 1 2 calc R
H7 H -0.0082 -0.04223 0.2072 0.0332 Uiso 1 2 calc R
H8 H 0.08983 -0.13729 0.23773 0.0332 Uiso 1 2 calc R
H9 H -0.05242 -0.09456 0.30619 0.0332 Uiso 1 2 calc R
H10 H 0.00997 0.19539 0.39387 0.0293 Uiso 1 2 calc R
H11 H -0.03606 0.10726 0.46503 0.0293 Uiso 1 2 calc R
H12 H 0.11886 0.23069 0.52603 0.0293 Uiso 1 2 calc R
H13 H 0.1348 -0.46598 0.4236 0.0394 Uiso 1 2 calc R
H14 H 0.32671 -0.42679 0.49367 0.0394 Uiso 1 2 calc R
H15 H 0.1985 -0.35135 0.55434 0.0394 Uiso 1 2 calc R
H16 H 0.27757 -0.44627 0.23369 0.0639 Uiso 1 2 calc R
H17 H 0.42294 -0.32218 0.26183 0.0639 Uiso 1 2 calc R
H18 H 0.44691 -0.41241 0.3322 0.0639 Uiso 1 2 calc R

loop_
_atom_site_aniso_label
_atom_site_aniso_U_11
_atom_site_aniso_U_22
_atom_site_aniso_U_33
_atom_site_aniso_U_12
_atom_site_aniso_U_13
_atom_site_aniso_U_23
Co1 0.01265(14) 0.01355(14) 0.01243(13) 0.00203(10) 0.00141(10) 0.00555(10)
S1 0.01367(17) 0.01745(17) 0.01447(17) 0.00328(13) 0.00270(13) 0.00687(14)
S2 0.01480(18) 0.02227(18) 0.01789(17) 0.00627(14) 0.00415(14) 0.01042(15)
S3 0.0239(2) 0.01726(18) 0.02273(19) -0.00194(15) -0.00355(15) 0.00808(15)
S4 0.01681(18) 0.01519(17) 0.02142(18) 0.00486(14) 0.00188(14) 0.00585(14)
S5 0.0263(2) 0.01741(18) 0.02188(19) 0.00936(16) 0.00707(16) 0.00669(15)
F1 0.0312(5) 0.0265(5) 0.0489(6) 0.0157(4) 0.0165(5) 0.0109(5)
F2 0.0218(5) 0.0440(6) 0.0349(6) 0.0098(5) -0.0028(4) 0.0140(5)
F3 0.0378(6) 0.0352(6) 0.0478(6) 0.0066(5) 0.0215(5) 0.0240(5)
F4 0.0791(9) 0.0429(7) 0.0299(6) 0.0202(6) 0.0087(6) 0.0217(5)
F5 0.0655(9) 0.0403(7) 0.0724(9) -0.0069(6) 0.0157(7) 0.0331(7)
F6 0.0837(10) 0.0555(8) 0.0831(10) 0.0506(8) 0.0282(8) 0.0464(8)
O1 0.0172(5) 0.0170(5) 0.0146(5) 0.0010(4) 0.0037(4) 0.0070(4)
O2 0.0215(5) 0.0146(5) 0.0172(5) -0.0007(4) -0.0010(4) 0.0060(4)
O3 0.0163(5) 0.0263(6) 0.0188(5) 0.0064(4) 0.0038(4) 0.0135(5)
O4 0.0288(6) 0.0294(6) 0.0508(8) 0.0092(5) 0.0167(6) 0.0253(6)
O5 0.0318(7) 0.0276(6) 0.0232(6) 0.0111(5) -0.0055(5) 0.0003(5)
O6 0.0537(8) 0.0285(7) 0.0273(6) 0.0192(6) 0.0117(6) 0.0011(5)
O7 0.0251(6) 0.0261(6) 0.0461(7) 0.0086(5) 0.0132(5) 0.0153(6)
N1 0.0234(7) 0.0190(6) 0.0230(7) 0.0076(6) -0.0016(5) 0.0014(5)
C1 0.0261(8) 0.0267(8) 0.0203(7) 0.0105(7) 0.0089(6) 0.0070(7)
C2 0.0204(8) 0.0228(8) 0.0257(8) 0.0071(6) 0.0055(6) 0.0152(7)
C3 0.0290(9) 0.0259(8) 0.0213(8) 0.0073(7) -0.0026(7) 0.0050(7)
C4 0.0263(8) 0.0250(8) 0.0244(8) 0.0127(7) 0.0076(7) 0.0092(7)
C5 0.0333(10) 0.0251(9) 0.0385(10) -0.0030(7) 0.0052(8) 0.0169(8)
C6 0.0932(18) 0.0220(9) 0.0337(10) 0.0005(10) 0.0292(11) -0.0001(8)
C7 0.0219(8) 0.0213(8) 0.0271(8) 0.0069(6) 0.0077(6) 0.0110(7)
C8 0.0427(11) 0.0244(9) 0.0386(10) 0.0123(8) 0.0095(8) 0.0170(8)

loop_
_atom_type_symbol
_atom_type_description
_atom_type_scat_dispersion_real
_atom_type_scat_dispersion_imag
_atom_type_scat_source
C C 0.0033 0.0016
;
International Tables for Crystallography
(Vol. C, Tables 4.2.6.8 and 6.1.1.4)
;
H H 0.0000 0.0000
;
International Tables for Crystallography
(Vol. C, Table 6.1.1.4)
;
N N 0.0061 0.0033
;
International Tables for Crystallography
(Vol. C, Tables 4.2.6.8 and 6.1.1.4)
;
O O 0.0106 0.0060
;
International Tables for Crystallography
(Vol. C, Tables 4.2.6.8 and 6.1.1.4)
;
F F 0.0171 0.0103
;
International Tables for Crystallography
(Vol. C, Tables 4.2.6.8 and 6.1.1.4)
;
S S 0.1246 0.1234
;
International Tables for Crystallography
(Vol. C, Tables 4.2.6.8 and 6.1.1.4)
;
Co Co 0.3494 0.9721
;
International Tables for Crystallography
(Vol. C, Tables 4.2.6.8 and 6.1.1.4)
;

loop_
_geom_angle_atom_site_label_1
_geom_angle_atom_site_label_2
_geom_angle_atom_site_label_3
_geom_angle
_geom_angle_publ_flag
_geom_angle_site_symmetry_1
_geom_angle_site_symmetry_3
O1 Co1 O1 180.00(6) yes . 2_656
O1 Co1 O2 92.65(4) yes . .
O1 Co1 O2 87.35(4) yes . 2_656
O1 Co1 O3 88.63(4) yes . .
O1 Co1 O3 91.37(4) yes . 2_656
O1 Co1 O2 87.35(4) yes 2_656 .
O1 Co1 O2 92.65(4) yes 2_656 2_656
O1 Co1 O3 91.37(4) yes 2_656 .
O1 Co1 O3 88.63(4) yes 2_656 2_656
O2 Co1 O2 180.00(6) yes . 2_656
O2 Co1 O3 90.60(5) yes . .
O2 Co1 O3 89.40(5) yes . 2_656
O2 Co1 O3 89.40(5) yes 2_656 .
O2 Co1 O3 90.60(5) yes 2_656 2_656
O3 Co1 O3 180.00(6) yes . 2_656
O1 S1 C1 103.85(7) yes . .
O1 S1 C2 105.06(7) yes . .
C1 S1 C2 98.03(8) yes . .
O3 S2 C3 105.12(8) yes . .
O3 S2 C4 104.65(8) yes . .
C3 S2 C4 99.04(8) yes . .
O2 S3 C5 103.95(7) yes . .
O2 S3 C6 105.45(9) yes . .
C5 S3 C6 98.96(10) yes . .
O4 S4 O5 117.22(7) yes . .
O4 S4 N1 113.56(8) yes . .
O4 S4 C7 104.17(8) yes . .
O5 S4 N1 115.93(8) yes . .
O5 S4 C7 105.16(8) yes . .
N1 S4 C7 97.43(7) yes . .
O6 S5 O7 119.37(8) yes . .
O6 S5 N1 108.92(8) yes . .
O6 S5 C8 103.25(8) yes . .
O7 S5 N1 114.87(7) yes . .
O7 S5 C8 104.80(9) yes . .
N1 S5 C8 103.59(9) yes . .
Co1 O1 S1 117.79(5) yes . .
Co1 O2 S3 123.15(7) yes . .
Co1 O3 S2 117.32(7) yes . .
S4 N1 S5 121.93(7) yes . .
S4 C7 F1 107.83(9) yes . .
S4 C7 F2 111.64(12) yes . .
S4 C7 F3 112.05(13) yes . .
F1 C7 F2 108.17(15) yes . .
F1 C7 F3 108.51(14) yes . .
F2 C7 F3 108.53(12) yes . .
S5 C8 F4 111.76(13) yes . .
S5 C8 F5 111.29(14) yes . .
S5 C8 F6 109.35(16) yes . .
F4 C8 F5 108.42(18) yes . .
F4 C8 F6 107.75(16) yes . .
F5 C8 F6 108.15(16) yes . .
S1 C1 H1 109.476 no . .
S1 C1 H2 109.468 no . .
S1 C1 H3 109.469 no . .
H1 C1 H2 109.470 no . .
H1 C1 H3 109.476 no . .
H2 C1 H3 109.469 no . .
S1 C2 H4 109.469 no . .
S1 C2 H5 109.468 no . .
S1 C2 H6 109.465 no . .
H4 C2 H5 109.473 no . .
H4 C2 H6 109.480 no . .
H5 C2 H6 109.474 no . .
S2 C3 H7 109.474 no . .
S2 C3 H8 109.471 no . .
S2 C3 H9 109.470 no . .
H7 C3 H8 109.478 no . .
H7 C3 H9 109.471 no . .
H8 C3 H9 109.462 no . .
S2 C4 H10 109.476 no . .
S2 C4 H11 109.475 no . .
S2 C4 H12 109.475 no . .
H10 C4 H11 109.472 no . .
H10 C4 H12 109.466 no . .
H11 C4 H12 109.463 no . .
S3 C5 H13 109.468 no . .
S3 C5 H14 109.469 no . .
S3 C5 H15 109.469 no . .
H13 C5 H14 109.473 no . .
H13 C5 H15 109.476 no . .
H14 C5 H15 109.473 no . .
S3 C6 H16 109.470 no . .
S3 C6 H17 109.475 no . .
S3 C6 H18 109.475 no . .
H16 C6 H17 109.467 no . .
H16 C6 H18 109.474 no . .
H17 C6 H18 109.467 no . .

loop_
_geom_bond_atom_site_label_1
_geom_bond_atom_site_label_2
_geom_bond_distance
_geom_bond_publ_flag
_geom_bond_site_symmetry_2
Co1 O1 2.0816(11) yes .
Co1 O1 2.0816(11) yes 2_656
Co1 O2 2.0966(12) yes .
Co1 O2 2.0966(12) yes 2_656
Co1 O3 2.0904(11) yes .
Co1 O3 2.0904(11) yes 2_656
S1 O1 1.5318(12) yes .
S1 C1 1.7784(15) yes .
S1 C2 1.7827(19) yes .
S2 O3 1.5283(14) yes .
S2 C3 1.7818(13) yes .
S2 C4 1.7788(18) yes .
S3 O2 1.5161(9) yes .
S3 C5 1.777(2) yes .
S3 C6 1.771(2) yes .
S4 O4 1.4318(16) yes .
S4 O5 1.4276(12) yes .
S4 N1 1.5804(13) yes .
S4 C7 1.8247(17) yes .
S5 O6 1.4287(11) yes .
S5 O7 1.4272(11) yes .
S5 N1 1.5738(15) yes .
S5 C8 1.829(2) yes .
F1 C7 1.3321(19) yes .
F2 C7 1.3285(18) yes .
F3 C7 1.319(2) yes .
F4 C8 1.318(2) yes .
F5 C8 1.318(2) yes .
F6 C8 1.324(3) yes .
C1 H1 0.980 no .
C1 H2 0.980 no .
C1 H3 0.980 no .
C2 H4 0.980 no .
C2 H5 0.980 no .
C2 H6 0.980 no .
C3 H7 0.980 no .
C3 H8 0.980 no .
C3 H9 0.980 no .
C4 H10 0.980 no .
C4 H11 0.980 no .
C4 H12 0.980 no .
C5 H13 0.980 no .
C5 H14 0.980 no .
C5 H15 0.980 no .
C6 H16 0.980 no .
C6 H17 0.980 no .
C6 H18 0.980 no .

loop_
_geom_contact_atom_site_label_1
_geom_contact_atom_site_label_2
_geom_contact_distance
_geom_contact_publ_flag
_geom_contact_site_symmetry_2
Co1 S1 3.1069(7) no 2_656
Co1 S2 3.1046(6) no 2_656
Co1 S3 3.1892(7) no 2_656
S1 O2 3.0010(11) no 2_656
S1 O3 3.3001(14) no 2_656
S2 O1 3.0819(12) no .
S2 O2 3.1477(12) no 2_656
S3 O1 3.3161(13) no .
S3 O3 3.3461(14) no .
S4 F4 3.5339(16) no .
S4 O7 3.0339(14) no .
S5 O4 3.4871(16) no .
S5 O5 3.2639(13) no .
F1 O4 2.8986(19) no .
F1 O5 2.9669(18) no .
F2 O4 2.9691(16) no .
F2 N1 2.8682(19) no .
F3 O5 2.9493(16) no .
F3 N1 2.9488(19) no .
F4 O5 2.972(2) no .
F4 O7 2.952(2) no .
F4 N1 3.074(2) no .
F5 O6 2.918(2) no .
F5 N1 2.994(2) no .
F6 O6 2.939(2) no .
F6 O7 2.972(2) no .
O1 C3 3.528(2) no .
O1 C6 3.366(3) no .
O2 C2 3.367(2) no 2_656
O4 O7 3.425(2) no .
O5 O7 3.2174(18) no .
S1 O4 3.2472(15) no 1_655
F1 F1 3.2058(13) no 2_555
F1 O4 3.4174(16) no 2_555
F1 O5 3.5568(19) no 2_555
F1 C1 3.421(2) no 2_655
F1 C2 3.232(2) no .
F2 O7 3.5114(18) no 1_655
F2 C2 3.472(2) no .
F3 F4 3.241(2) no 2_565
F3 F5 3.161(2) no 2_565
F3 F6 3.194(2) no 2_565
F3 O7 3.4729(17) no 1_655
F3 C1 3.514(2) no 2_655
F3 C6 3.4706(19) no 1_565
F3 C8 3.420(3) no 2_565
F4 F3 3.241(2) no 2_565
F4 F5 3.251(2) no 2_565
F4 C6 3.380(3) no 2_555
F5 F3 3.161(2) no 2_565
F5 F4 3.251(2) no 2_565
F5 C3 3.470(2) no 1_565
F6 F3 3.194(2) no 2_565
F6 F6 3.3544(18) no 2_465
F6 C1 3.398(3) no 1_465
F6 C6 3.588(3) no 1_465
O3 C4 3.423(2) no 2_556
O4 S1 3.2472(15) no 1_455
O4 F1 3.4174(16) no 2_555
O4 C1 3.529(2) no 1_455
O4 C2 3.293(2) no 1_455
O4 C3 3.511(3) no .
O4 C4 3.401(2) no .
O5 F1 3.5568(19) no 2_555
O5 C1 3.428(2) no 2_555
O5 C2 3.4545(16) no 2_555
O5 C3 3.497(2) no 2_555
O6 C4 3.3768(18) no 2_566
O6 C5 3.490(2) no 1_565
O6 C5 3.406(3) no 2_556
O7 F2 3.5114(18) no 1_455
O7 F3 3.4729(17) no 1_455
O7 C1 3.4334(18) no 2_555
O7 C2 3.349(2) no 1_455
C1 F1 3.421(2) no 2_655
C1 F3 3.514(2) no 2_655
C1 F6 3.398(3) no 1_645
C1 O4 3.529(2) no 1_655
C1 O5 3.428(2) no 2_555
C1 O7 3.4334(18) no 2_555
C2 F1 3.232(2) no .
C2 F2 3.472(2) no .
C2 O4 3.293(2) no 1_655
C2 O5 3.4545(16) no 2_555
C2 O7 3.349(2) no 1_655
C3 F5 3.470(2) no 1_545
C3 O4 3.511(3) no .
C3 O5 3.497(2) no 2_555
C4 O3 3.423(2) no 2_556
C4 O4 3.401(2) no .
C4 O6 3.3768(18) no 2_566
C5 O6 3.490(2) no 1_545
C5 O6 3.406(3) no 2_556
C6 F3 3.4706(19) no 1_545
C6 F4 3.380(3) no 2_555
C6 F6 3.588(3) no 1_645
C8 F3 3.420(3) no 2_565
S2 H5 3.5765 no .
S2 H6 2.9855 no .
S3 H8 3.5285 no .
O1 H1 3.4530 no .
O1 H2 2.7929 no .
O1 H3 2.7929 no .
O1 H4 3.4730 no .
O1 H5 2.8216 no .
O1 H6 2.8215 no .
O1 H8 2.9817 no .
O1 H17 2.6418 no .
O2 H6 2.8005 no 2_656
O2 H13 3.4400 no .
O2 H14 2.7848 no .
O2 H15 2.7848 no .
O2 H16 3.4569 no .
O2 H17 2.8106 no .
O2 H18 2.8106 no .
O3 H7 3.4703 no .
O3 H8 2.8201 no .
O3 H9 2.8201 no .
O3 H10 3.4616 no .
O3 H11 2.8078 no .
O3 H12 2.8078 no .
C1 H4 2.9284 no .
C1 H5 2.6988 no .
C1 H6 3.5610 no .
C1 H17 3.3831 no .
C2 H1 2.9183 no .
C2 H2 3.5636 no .
C2 H3 2.7052 no .
C3 H10 2.9356 no .
C3 H11 2.7348 no .
C3 H12 3.5812 no .
C4 H7 2.9396 no .
C4 H8 3.5800 no .
C4 H9 2.7327 no .
C5 H16 2.9345 no .
C5 H17 3.5690 no .
C5 H18 2.7153 no .
C6 H13 2.9242 no .
C6 H14 2.7264 no .
C6 H15 3.5701 no .
H1 H4 2.8219 no .
H1 H5 3.0243 no .
H2 H5 3.5856 no .
H2 H17 2.8205 no .
H3 H4 3.0475 no .
H3 H5 2.3587 no .
H3 H6 3.5845 no .
H3 H17 3.4063 no .
H5 H7 3.4928 no .
H5 H8 3.4048 no .
H6 H14 3.5723 no 2_656
H6 H15 3.3981 no 2_656
H7 H10 2.8317 no .
H7 H11 3.0656 no .
H9 H10 3.0568 no .
H9 H11 2.4049 no .
H13 H16 2.8254 no .
H13 H18 3.0365 no .
H14 H16 3.0658 no .
H14 H18 2.3887 no .
S1 H7 3.5764 no 1_655
S1 H9 3.3416 no 1_655
S1 H11 3.4354 no 1_655
S2 H11 3.3925 no 2_556
S3 H11 3.2722 no 2_556
S4 H3 3.4709 no 2_555
S4 H4 3.2563 no 1_455
S4 H5 3.5578 no 2_555
S4 H10 3.5154 no .
S5 H13 3.3385 no 1_565
S5 H15 3.3298 no 2_556
F1 H1 2.4993 no 2_655
F1 H4 3.4121 no .
F1 H5 2.6891 no .
F1 H6 3.1016 no .
F1 H7 3.3122 no .
F1 H7 3.0669 no 2_555
F2 H5 3.4881 no .
F2 H6 2.7702 no .
F2 H10 3.1562 no .
F2 H13 3.2576 no 1_565
F2 H14 3.5074 no 1_565
F2 H16 3.0662 no 1_565
F2 H18 3.3252 no 1_565
F3 H1 3.0233 no 2_655
F3 H2 3.2028 no 2_655
F3 H16 2.6102 no 1_565
F3 H18 3.5647 no 1_565
F4 H2 3.4691 no 2_555
F4 H3 3.0483 no 2_555
F4 H16 2.8516 no 2_555
F4 H17 3.0026 no 2_555
F5 H8 2.7962 no 1_565
F5 H9 3.3401 no 1_565
F5 H16 3.1654 no 1_565
F6 H2 2.4536 no 1_465
F6 H17 3.0234 no 1_465
F6 H18 3.4406 no 1_465
O2 H11 3.5198 no 2_556
O3 H9 3.2537 no 2_556
O3 H11 2.4448 no 2_556
O4 H1 2.8958 no 1_455
O4 H4 2.5860 no 1_455
O4 H7 2.6988 no .
O4 H10 2.5443 no .
O4 H15 3.4787 no 2_556
O5 H3 2.4939 no 2_555
O5 H4 3.4812 no 1_455
O5 H5 2.5265 no 2_555
O5 H7 3.2074 no 2_555
O5 H8 2.9061 no 2_555
O6 H10 3.5133 no 2_566
O6 H12 2.4847 no 2_566
O6 H13 2.7994 no 1_565
O6 H13 3.4383 no 2_556
O6 H14 3.1863 no 2_556
O6 H15 3.0372 no 2_556
O6 H18 3.1930 no 1_465
O7 H1 3.4349 no 2_555
O7 H2 3.5994 no 2_555
O7 H3 2.7716 no 2_555
O7 H4 2.6137 no 1_455
O7 H6 3.2341 no 1_455
O7 H15 3.4885 no 2_556
O7 H18 3.4647 no 1_465
N1 H13 2.7027 no 1_565
N1 H15 3.3800 no 2_556
N1 H16 3.1090 no 1_565
C1 H4 3.5603 no 2_655
C1 H7 3.2753 no 1_655
C1 H9 3.3387 no 1_655
C2 H1 3.5797 no 2_655
C3 H1 3.4742 no 1_455
C3 H2 3.4628 no 1_455
C3 H11 3.4261 no 2_556
C4 H9 3.3434 no 2_556
C4 H15 3.3401 no 2_556
C5 H10 3.4222 no 2_556
C7 H1 3.2969 no 2_655
C7 H6 3.4928 no .
C7 H16 3.2634 no 1_565
C8 H2 3.5977 no 1_465
H1 F1 2.4993 no 2_655
H1 F3 3.0233 no 2_655
H1 O4 2.8958 no 1_655
H1 O7 3.4349 no 2_555
H1 C2 3.5797 no 2_655
H1 C3 3.4742 no 1_655
H1 C7 3.2969 no 2_655
H1 H4 3.1326 no 2_655
H1 H5 3.1741 no 2_655
H1 H7 2.7854 no 1_655
H1 H9 3.3136 no 1_655
H2 F3 3.2028 no 2_655
H2 F4 3.4691 no 2_555
H2 F6 2.4536 no 1_645
H2 O7 3.5994 no 2_555
H2 C3 3.4628 no 1_655
H2 C8 3.5977 no 1_645
H2 H7 3.1872 no 1_655
H2 H9 2.9327 no 1_655
H3 S4 3.4709 no 2_555
H3 F4 3.0483 no 2_555
H3 O5 2.4939 no 2_555
H3 O7 2.7716 no 2_555
H3 H4 3.0757 no 2_655
H4 S4 3.2563 no 1_655
H4 F1 3.4121 no .
H4 O4 2.5860 no 1_655
H4 O5 3.4812 no 1_655
H4 O7 2.6137 no 1_655
H4 C1 3.5603 no 2_655
H4 H1 3.1326 no 2_655
H4 H3 3.0757 no 2_655
H4 H5 3.4981 no 2_655
H5 S4 3.5578 no 2_555
H5 F1 2.6891 no .
H5 F2 3.4881 no .
H5 O5 2.5265 no 2_555
H5 H1 3.1741 no 2_655
H5 H4 3.4981 no 2_655
H6 F1 3.1016 no .
H6 F2 2.7702 no .
H6 O7 3.2341 no 1_655
H6 C7 3.4928 no .
H7 S1 3.5764 no 1_455
H7 F1 3.3122 no .
H7 F1 3.0669 no 2_555
H7 O4 2.6988 no .
H7 O5 3.2074 no 2_555
H7 C1 3.2753 no 1_455
H7 H1 2.7854 no 1_455
H7 H2 3.1872 no 1_455
H8 F5 2.7962 no 1_545
H8 O5 2.9061 no 2_555
H9 S1 3.3416 no 1_455
H9 F5 3.3401 no 1_545
H9 O3 3.2537 no 2_556
H9 C1 3.3387 no 1_455
H9 C4 3.3434 no 2_556
H9 H1 3.3136 no 1_455
H9 H2 2.9327 no 1_455
H9 H11 2.8521 no 2_556
H9 H12 3.0675 no 2_556
H10 S4 3.5154 no .
H10 F2 3.1562 no .
H10 O4 2.5443 no .
H10 O6 3.5133 no 2_566
H10 C5 3.4222 no 2_556
H10 H15 2.7073 no 2_556
H11 S1 3.4354 no 1_455
H11 S2 3.3925 no 2_556
H11 S3 3.2722 no 2_556
H11 O2 3.5198 no 2_556
H11 O3 2.4448 no 2_556
H11 C3 3.4261 no 2_556
H11 H9 2.8521 no 2_556
H11 H11 3.0396 no 2_556
H11 H15 3.4206 no 2_556
H12 O6 2.4847 no 2_566
H12 H9 3.0675 no 2_556
H12 H15 3.3932 no 2_556
H13 S5 3.3385 no 1_545
H13 F2 3.2576 no 1_545
H13 O6 2.7994 no 1_545
H13 O6 3.4383 no 2_556
H13 N1 2.7027 no 1_545
H13 H13 3.2975 no 2_546
H13 H15 3.2945 no 2_546
H14 F2 3.5074 no 1_545
H14 O6 3.1863 no 2_556
H15 S5 3.3298 no 2_556
H15 O4 3.4787 no 2_556
H15 O6 3.0372 no 2_556
H15 O7 3.4885 no 2_556
H15 N1 3.3800 no 2_556
H15 C4 3.3401 no 2_556
H15 H10 2.7073 no 2_556
H15 H11 3.4206 no 2_556
H15 H12 3.3932 no 2_556
H15 H13 3.2945 no 2_546
H16 F2 3.0662 no 1_545
H16 F3 2.6102 no 1_545
H16 F4 2.8516 no 2_555
H16 F5 3.1654 no 1_545
H16 N1 3.1090 no 1_545
H16 C7 3.2634 no 1_545
H17 F4 3.0026 no 2_555
H17 F6 3.0234 no 1_645
H18 F2 3.3252 no 1_545
H18 F3 3.5647 no 1_545
H18 F6 3.4406 no 1_645
H18 O6 3.1930 no 1_645
H18 O7 3.4647 no 1_645

loop_
_geom_torsion_atom_site_label_1
_geom_torsion_atom_site_label_2
_geom_torsion_atom_site_label_3
_geom_torsion_atom_site_label_4
_geom_torsion
_geom_torsion_publ_flag
_geom_torsion_site_symmetry_1
_geom_torsion_site_symmetry_3
_geom_torsion_site_symmetry_4
O1 Co1 O2 S3 -39.52(8) no . . .
O2 Co1 O1 S1 -142.44(7) no . . .
O1 Co1 O2 S3 -140.48(8) no . 2_656 2_656
O2 Co1 O1 S1 37.56(7) no 2_656 . .
O1 Co1 O3 S2 -42.05(6) no . . .
O3 Co1 O1 S1 127.03(7) no . . .
O1 Co1 O3 S2 -137.95(6) no . 2_656 2_656
O3 Co1 O1 S1 -52.97(7) no 2_656 . .
O1 Co1 O2 S3 140.48(8) no 2_656 . .
O2 Co1 O1 S1 -37.56(7) no . 2_656 2_656
O1 Co1 O2 S3 39.52(8) no 2_656 2_656 2_656
O2 Co1 O1 S1 142.44(7) no 2_656 2_656 2_656
O1 Co1 O3 S2 137.95(6) no 2_656 . .
O3 Co1 O1 S1 52.97(7) no . 2_656 2_656
O1 Co1 O3 S2 42.05(6) no 2_656 2_656 2_656
O3 Co1 O1 S1 -127.03(7) no 2_656 2_656 2_656
O2 Co1 O3 S2 -134.69(6) no . . .
O3 Co1 O2 S3 49.13(8) no . . .
O2 Co1 O3 S2 -45.31(6) no . 2_656 2_656
O3 Co1 O2 S3 -130.87(8) no 2_656 . .
O2 Co1 O3 S2 45.31(6) no 2_656 . .
O3 Co1 O2 S3 130.87(8) no . 2_656 2_656
O2 Co1 O3 S2 134.69(6) no 2_656 2_656 2_656
O3 Co1 O2 S3 -49.13(8) no 2_656 2_656 2_656
C1 S1 O1 Co1 151.19(8) no . . .
C2 S1 O1 Co1 -106.38(7) no . . .
C3 S2 O3 Co1 111.72(8) no . . .
C4 S2 O3 Co1 -144.46(6) no . . .
C5 S3 O2 Co1 -163.85(9) no . . .
C6 S3 O2 Co1 92.55(11) no . . .
O4 S4 N1 S5 -85.80(13) no . . .
O4 S4 C7 F1 59.16(12) no . . .
O4 S4 C7 F2 -59.52(12) no . . .
O4 S4 C7 F3 178.50(8) no . . .
O5 S4 N1 S5 54.27(14) no . . .
O5 S4 C7 F1 -64.69(13) no . . .
O5 S4 C7 F2 176.63(11) no . . .
O5 S4 C7 F3 54.65(10) no . . .
N1 S4 C7 F1 175.82(12) no . . .
N1 S4 C7 F2 57.14(13) no . . .
N1 S4 C7 F3 -64.84(11) no . . .
C7 S4 N1 S5 165.16(12) no . . .
O6 S5 N1 S4 153.43(11) no . . .
O6 S5 C8 F4 178.10(12) no . . .
O6 S5 C8 F5 56.73(14) no . . .
O6 S5 C8 F6 -62.68(11) no . . .
O7 S5 N1 S4 16.51(15) no . . .
O7 S5 C8 F4 -56.20(14) no . . .
O7 S5 C8 F5 -177.57(11) no . . .
O7 S5 C8 F6 63.01(10) no . . .
N1 S5 C8 F4 64.55(13) no . . .
N1 S5 C8 F5 -56.82(12) no . . .
N1 S5 C8 F6 -176.23(8) no . . .
C8 S5 N1 S4 -97.17(12) no . . .
